data_7117371
loop_
_publ_author_name
'Lara Hettmanczyk'
'Sinja Manck'
'Carolin Hoyer'
'Stephan Hohloch'
'Biprajit Sarkar'

_publ_section_title
;
 Heterobimetallic complexes with redox-active mesoionic carbenes as
 metalloligands: electrochemical properties, electronic structures and
 catalysis
;
_journal_name_full Chem.Commun.
_journal_page_first 10949
_journal_paper_doi 10.1039/C5cc01578B
_journal_volume 51
_journal_year 2015
_chemical_formula_sum 'C25 H29 Au Cl Fe N3'
_chemical_formula_weight 659.78
_chemical_name_systematic
;
 ?
;
_space_group_IT_number 15
_symmetry_cell_setting monoclinic
_symmetry_space_group_name_Hall '-C 2yc'
_symmetry_space_group_name_H-M 'C 1 2/c 1'
_atom_sites_solution_hydrogens geom
_atom_sites_solution_primary direct
_atom_sites_solution_secondary difmap
_audit_creation_method SHELXL-97
_audit_update_record
;
2014-09-02 deposited with the CCDC.
2015-05-28 downloaded from the CCDC.
;
_cell_angle_alpha 90.00
_cell_angle_beta 90.428(2)
_cell_angle_gamma 90.00
_cell_formula_units_Z 8
_cell_length_a 29.3929(14)
_cell_length_b 9.2832(4)
_cell_length_c 17.3954(8)
_cell_measurement_reflns_used 4447
_cell_measurement_temperature 100(2)
_cell_measurement_theta_max 26.41
_cell_measurement_theta_min 2.30
_cell_volume 4746.4(4)
_computing_structure_refinement 'SHELXL-97 (Sheldrick, 2008)'
_diffrn_ambient_temperature 100(2)
_diffrn_measured_fraction_theta_full 0.996
_diffrn_measured_fraction_theta_max 0.996
_diffrn_measurement_device_type 'Bruker D8 Venture'
_diffrn_measurement_method 'omega + phi scans'
_diffrn_radiation_monochromator graphite
_diffrn_radiation_source 'fine-focus sealed tube'
_diffrn_radiation_type MoK\a
_diffrn_radiation_wavelength 0.71073
_diffrn_reflns_av_R_equivalents 0.0292
_diffrn_reflns_av_sigmaI/netI 0.0263
_diffrn_reflns_limit_h_max 36
_diffrn_reflns_limit_h_min -36
_diffrn_reflns_limit_k_max 11
_diffrn_reflns_limit_k_min -11
_diffrn_reflns_limit_l_max 21
_diffrn_reflns_limit_l_min -21
_diffrn_reflns_number 19765
_diffrn_reflns_theta_full 26.41
_diffrn_reflns_theta_max 26.41
_diffrn_reflns_theta_min 2.30
_exptl_absorpt_coefficient_mu 6.916
_exptl_absorpt_correction_T_max 0.7454
_exptl_absorpt_correction_T_min 0.2322
_exptl_absorpt_correction_type multi-scan
_exptl_absorpt_process_details 'Blessing, 1995'
_exptl_crystal_colour orange
_exptl_crystal_density_diffrn 1.847
_exptl_crystal_density_method 'not measured'
_exptl_crystal_description needle
_exptl_crystal_F_000 2576
_exptl_crystal_size_max 0.80
_exptl_crystal_size_mid 0.12
_exptl_crystal_size_min 0.10
_refine_diff_density_max 0.402
_refine_diff_density_min -0.502
_refine_diff_density_rms 0.091
_refine_ls_extinction_method none
_refine_ls_goodness_of_fit_ref 1.063
_refine_ls_hydrogen_treatment constr
_refine_ls_matrix_type full
_refine_ls_number_parameters 281
_refine_ls_number_reflns 4866
_refine_ls_number_restraints 0
_refine_ls_restrained_S_all 1.063
_refine_ls_R_factor_all 0.0210
_refine_ls_R_factor_gt 0.0170
_refine_ls_shift/su_max 0.003
_refine_ls_shift/su_mean 0.000
_refine_ls_structure_factor_coef Fsqd
_refine_ls_weighting_details 'calc w=1/[\s^2^(Fo^2^)+(0.0074P)^2^+6.7982P] where P=(Fo^2^+2Fc^2^)/3'
_refine_ls_weighting_scheme calc
_refine_ls_wR_factor_gt 0.0339
_refine_ls_wR_factor_ref 0.0349
_reflns_number_gt 4447
_reflns_number_total 4866
_reflns_threshold_expression >2\s(I)
_cod_data_source_file c5cc01578b2.cif
_cod_data_source_block ortho_a
_cod_original_sg_symbol_H-M C2/c
_cod_database_code 7117371

loop_
_symmetry_equiv_pos_as_xyz
'x, y, z'
'-x, y, -z+1/2'
'x+1/2, y+1/2, z'
'-x+1/2, y+1/2, -z+1/2'
'-x, -y, -z'
'x, -y, z-1/2'
'-x+1/2, -y+1/2, -z'
'x+1/2, -y+1/2, z-1/2'

loop_
_atom_site_label
_atom_site_type_symbol
_atom_site_fract_x
_atom_site_fract_y
_atom_site_fract_z
_atom_site_U_iso_or_equiv
_atom_site_adp_type
_atom_site_occupancy
_atom_site_symmetry_multiplicity
_atom_site_calc_flag
_atom_site_refinement_flags
_atom_site_disorder_assembly
_atom_site_disorder_group
Au1 Au 0.648018(3) 0.904726(9) 0.569982(5) 0.01145(3) Uani 1 1 d . . .
Fe1 Fe 0.723971(12) 0.56441(4) 0.672991(19) 0.01126(8) Uani 1 1 d . . .
Cl1 Cl 0.65920(2) 1.12645(7) 0.62387(4) 0.02118(14) Uani 1 1 d . . .
N5 N 0.60344(7) 0.6651(2) 0.48340(11) 0.0115(4) Uani 1 1 d . . .
N3 N 0.60680(7) 0.5322(2) 0.45411(11) 0.0130(4) Uani 1 1 d . . .
N1 N 0.64793(7) 0.4910(2) 0.47699(11) 0.0121(4) Uani 1 1 d . . .
C3 C 0.66967(8) 0.5923(2) 0.52034(13) 0.0107(5) Uani 1 1 d . . .
C11 C 0.72720(9) 0.4943(3) 0.78471(13) 0.0154(5) Uani 1 1 d . . .
H11 H 0.7503 0.4358 0.8069 0.019 Uiso 1 1 calc R . .
C1 C 0.64050(8) 0.7108(3) 0.52386(13) 0.0110(5) Uani 1 1 d . . .
C5 C 0.71400(8) 0.5727(3) 0.55661(13) 0.0119(5) Uani 1 1 d . . .
C10 C 0.68645(9) 0.4442(3) 0.74860(14) 0.0169(6) Uani 1 1 d . . .
H10 H 0.6777 0.3463 0.7424 0.020 Uiso 1 1 calc R . .
C9 C 0.74244(8) 0.6892(3) 0.58207(13) 0.0132(5) Uani 1 1 d . . .
H9 H 0.7360 0.7889 0.5761 0.016 Uiso 1 1 calc R . .
C12 C 0.72705(9) 0.6469(3) 0.78158(14) 0.0166(6) Uani 1 1 d . . .
H12 H 0.7502 0.7087 0.8012 0.020 Uiso 1 1 calc R . .
C6 C 0.73633(9) 0.4406(3) 0.57815(14) 0.0147(5) Uani 1 1 d . . .
H6 H 0.7252 0.3459 0.5693 0.018 Uiso 1 1 calc R . .
C13 C 0.68627(9) 0.6914(3) 0.74398(14) 0.0167(6) Uani 1 1 d . . .
H13 H 0.6773 0.7880 0.7342 0.020 Uiso 1 1 calc R . .
C20 C 0.55128(9) 0.8097(2) 0.40518(14) 0.0130(5) Uani 1 1 d . . .
C15 C 0.55992(8) 0.7375(2) 0.47396(14) 0.0112(5) Uani 1 1 d . . .
C14 C 0.66138(9) 0.5657(3) 0.72363(14) 0.0170(6) Uani 1 1 d . . .
H14 H 0.6328 0.5636 0.6977 0.020 Uiso 1 1 calc R . .
C7 C 0.77811(9) 0.4774(3) 0.61501(14) 0.0164(6) Uani 1 1 d . . .
H7 H 0.7999 0.4112 0.6346 0.020 Uiso 1 1 calc R . .
C24 C 0.58639(9) 0.8227(3) 0.34222(14) 0.0169(6) Uani 1 1 d . . .
H24 H 0.6154 0.7801 0.3622 0.020 Uiso 1 1 calc R . .
C19 C 0.50790(9) 0.8682(3) 0.39618(15) 0.0159(6) Uani 1 1 d . . .
H19 H 0.5005 0.9187 0.3503 0.019 Uiso 1 1 calc R . .
C33 C 0.66368(10) 0.3489(3) 0.45098(15) 0.0186(6) Uani 1 1 d . . .
H33A H 0.6599 0.2786 0.4925 0.028 Uiso 1 1 calc R . .
H33B H 0.6959 0.3547 0.4371 0.028 Uiso 1 1 calc R . .
H33C H 0.6458 0.3187 0.4061 0.028 Uiso 1 1 calc R . .
C17 C 0.48572(9) 0.7841(3) 0.52069(14) 0.0169(6) Uani 1 1 d . . .
H17 H 0.4632 0.7770 0.5595 0.020 Uiso 1 1 calc R . .
C8 C 0.78168(9) 0.6299(3) 0.61760(14) 0.0152(5) Uani 1 1 d . . .
H8 H 0.8062 0.6830 0.6394 0.018 Uiso 1 1 calc R . .
C25 C 0.57213(10) 0.7360(3) 0.27117(15) 0.0254(6) Uani 1 1 d . . .
H25A H 0.5954 0.7457 0.2314 0.038 Uiso 1 1 calc R . .
H25B H 0.5430 0.7727 0.2515 0.038 Uiso 1 1 calc R . .
H25C H 0.5688 0.6343 0.2851 0.038 Uiso 1 1 calc R . .
C16 C 0.52859(8) 0.7237(3) 0.53313(14) 0.0126(5) Uani 1 1 d . . .
C18 C 0.47554(9) 0.8543(3) 0.45237(15) 0.0196(6) Uani 1 1 d . . .
H18 H 0.4460 0.8932 0.4443 0.024 Uiso 1 1 calc R . .
C22 C 0.50491(10) 0.5347(3) 0.63028(15) 0.0224(6) Uani 1 1 d . . .
H22A H 0.5138 0.4887 0.6788 0.034 Uiso 1 1 calc R . .
H22B H 0.5032 0.4618 0.5896 0.034 Uiso 1 1 calc R . .
H22C H 0.4751 0.5804 0.6361 0.034 Uiso 1 1 calc R . .
C23 C 0.54519(10) 0.7605(3) 0.67330(14) 0.0206(6) Uani 1 1 d . . .
H23A H 0.5527 0.7117 0.7217 0.031 Uiso 1 1 calc R . .
H23B H 0.5166 0.8134 0.6790 0.031 Uiso 1 1 calc R . .
H23C H 0.5696 0.8279 0.6603 0.031 Uiso 1 1 calc R . .
C21 C 0.54003(9) 0.6483(3) 0.60897(14) 0.0149(5) Uani 1 1 d . . .
H21 H 0.5700 0.5988 0.6029 0.018 Uiso 1 1 calc R . .
C26 C 0.59593(11) 0.9796(3) 0.32197(18) 0.0332(7) Uani 1 1 d . . .
H26A H 0.6188 0.9838 0.2813 0.050 Uiso 1 1 calc R . .
H26B H 0.6074 1.0302 0.3676 0.050 Uiso 1 1 calc R . .
H26C H 0.5678 1.0256 0.3040 0.050 Uiso 1 1 calc R . .

loop_
_atom_site_aniso_label
_atom_site_aniso_U_11
_atom_site_aniso_U_22
_atom_site_aniso_U_33
_atom_site_aniso_U_23
_atom_site_aniso_U_13
_atom_site_aniso_U_12
Au1 0.01139(5) 0.01015(5) 0.01279(5) -0.00107(4) -0.00193(4) -0.00038(4)
Fe1 0.01060(18) 0.01313(17) 0.01004(17) 0.00045(14) -0.00059(14) 0.00025(14)
Cl1 0.0252(4) 0.0142(3) 0.0241(3) -0.0058(3) -0.0004(3) -0.0034(3)
N5 0.0138(11) 0.0110(10) 0.0096(10) -0.0011(8) -0.0002(9) 0.0007(8)
N3 0.0147(11) 0.0135(10) 0.0108(10) -0.0026(9) -0.0014(9) 0.0014(9)
N1 0.0121(11) 0.0125(10) 0.0117(10) -0.0016(8) -0.0021(8) 0.0025(8)
C3 0.0139(13) 0.0122(12) 0.0061(11) 0.0027(10) 0.0010(10) -0.0015(10)
C11 0.0169(14) 0.0192(13) 0.0101(12) 0.0044(10) 0.0014(10) 0.0040(11)
C1 0.0110(13) 0.0141(12) 0.0079(11) 0.0018(10) 0.0002(10) -0.0022(10)
C5 0.0108(13) 0.0163(13) 0.0086(12) -0.0004(10) 0.0005(10) 0.0005(10)
C10 0.0190(14) 0.0172(13) 0.0144(13) 0.0020(10) 0.0036(11) -0.0046(11)
C9 0.0141(13) 0.0157(13) 0.0098(12) 0.0019(10) 0.0031(10) -0.0011(10)
C12 0.0201(15) 0.0186(13) 0.0111(13) -0.0036(10) -0.0004(11) -0.0014(11)
C6 0.0165(14) 0.0156(13) 0.0121(12) -0.0013(10) 0.0002(10) 0.0006(10)
C13 0.0220(15) 0.0171(13) 0.0110(12) -0.0008(10) 0.0029(11) 0.0056(11)
C20 0.0147(13) 0.0103(12) 0.0140(12) -0.0015(10) -0.0040(10) -0.0021(10)
C15 0.0082(12) 0.0108(12) 0.0145(12) -0.0043(10) -0.0041(10) -0.0011(9)
C14 0.0107(13) 0.0284(15) 0.0120(13) 0.0008(11) 0.0015(10) 0.0004(11)
C7 0.0134(14) 0.0224(14) 0.0135(13) 0.0002(11) 0.0013(11) 0.0059(11)
C24 0.0120(13) 0.0219(14) 0.0169(13) 0.0054(11) -0.0015(11) -0.0017(11)
C19 0.0151(14) 0.0127(12) 0.0196(14) 0.0005(10) -0.0065(11) 0.0000(10)
C33 0.0240(16) 0.0146(13) 0.0171(13) -0.0066(11) -0.0042(12) 0.0058(11)
C17 0.0137(13) 0.0185(13) 0.0184(13) -0.0048(11) 0.0015(11) 0.0000(11)
C8 0.0097(13) 0.0245(14) 0.0115(12) 0.0003(11) 0.0008(10) -0.0030(11)
C25 0.0198(15) 0.0364(17) 0.0199(15) -0.0030(13) 0.0020(12) -0.0013(13)
C16 0.0126(13) 0.0120(12) 0.0130(12) -0.0050(10) -0.0010(10) -0.0015(10)
C18 0.0142(14) 0.0195(13) 0.0250(15) -0.0043(12) -0.0053(12) 0.0044(11)
C22 0.0276(17) 0.0202(14) 0.0194(14) 0.0029(12) -0.0038(12) -0.0053(12)
C23 0.0232(15) 0.0254(15) 0.0132(13) -0.0026(11) 0.0012(11) -0.0066(12)
C21 0.0149(14) 0.0183(13) 0.0116(12) -0.0013(10) -0.0006(10) -0.0006(11)
C26 0.0330(19) 0.0295(17) 0.0375(18) 0.0067(14) 0.0115(15) -0.0079(14)

loop_
_atom_type_symbol
_atom_type_description
_atom_type_scat_dispersion_real
_atom_type_scat_dispersion_imag
_atom_type_scat_source
C C 0.0033 0.0016 'International Tables Vol C Tables 4.2.6.8 and 6.1.1.4'
H H 0.0000 0.0000 'International Tables Vol C Tables 4.2.6.8 and 6.1.1.4'
N N 0.0061 0.0033 'International Tables Vol C Tables 4.2.6.8 and 6.1.1.4'
Cl Cl 0.1484 0.1585 'International Tables Vol C Tables 4.2.6.8 and 6.1.1.4'
Fe Fe 0.3463 0.8444 'International Tables Vol C Tables 4.2.6.8 and 6.1.1.4'
Au Au -2.0133 8.8022 'International Tables Vol C Tables 4.2.6.8 and 6.1.1.4'

loop_
_geom_angle_atom_site_label_1
_geom_angle_atom_site_label_2
_geom_angle_atom_site_label_3
_geom_angle
_geom_angle_site_symmetry_1
_geom_angle_site_symmetry_3
C1 Au1 Cl1 178.08(7) . .
C9 Fe1 C12 119.69(10) . .
C9 Fe1 C13 106.89(10) . .
C12 Fe1 C13 40.81(10) . .
C9 Fe1 C5 41.14(9) . .
C12 Fe1 C5 155.19(10) . .
C13 Fe1 C5 120.19(10) . .
C9 Fe1 C6 69.10(10) . .
C12 Fe1 C6 161.99(10) . .
C13 Fe1 C6 155.97(10) . .
C5 Fe1 C6 41.22(9) . .
C9 Fe1 C14 125.22(10) . .
C12 Fe1 C14 68.46(10) . .
C13 Fe1 C14 40.69(10) . .
C5 Fe1 C14 107.66(10) . .
C6 Fe1 C14 121.08(10) . .
C9 Fe1 C8 40.54(10) . .
C12 Fe1 C8 107.04(10) . .
C13 Fe1 C8 124.65(11) . .
C5 Fe1 C8 68.67(10) . .
C6 Fe1 C8 68.58(10) . .
C14 Fe1 C8 161.98(10) . .
C9 Fe1 C11 154.87(10) . .
C12 Fe1 C11 40.55(10) . .
C13 Fe1 C11 68.36(10) . .
C5 Fe1 C11 162.81(10) . .
C6 Fe1 C11 125.36(10) . .
C14 Fe1 C11 68.23(10) . .
C8 Fe1 C11 120.47(10) . .
C9 Fe1 C10 162.57(10) . .
C12 Fe1 C10 68.35(10) . .
C13 Fe1 C10 68.25(11) . .
C5 Fe1 C10 125.53(10) . .
C6 Fe1 C10 108.10(10) . .
C14 Fe1 C10 40.36(10) . .
C8 Fe1 C10 155.94(10) . .
C11 Fe1 C10 40.68(10) . .
C9 Fe1 C7 68.32(10) . .
C12 Fe1 C7 124.94(10) . .
C13 Fe1 C7 161.78(10) . .
C5 Fe1 C7 68.58(10) . .
C6 Fe1 C7 40.60(10) . .
C14 Fe1 C7 156.28(10) . .
C8 Fe1 C7 40.47(10) . .
C11 Fe1 C7 108.05(10) . .
C10 Fe1 C7 121.49(11) . .
N3 N5 C1 115.1(2) . .
N3 N5 C15 116.80(18) . .
C1 N5 C15 127.9(2) . .
N1 N3 N5 102.80(18) . .
N3 N1 C3 112.92(19) . .
N3 N1 C33 117.06(19) . .
C3 N1 C33 130.0(2) . .
N1 C3 C1 106.4(2) . .
N1 C3 C5 124.7(2) . .
C1 C3 C5 128.9(2) . .
C12 C11 C10 107.9(2) . .
C12 C11 Fe1 69.30(14) . .
C10 C11 Fe1 69.73(14) . .
N5 C1 C3 102.8(2) . .
N5 C1 Au1 125.40(17) . .
C3 C1 Au1 131.79(18) . .
C9 C5 C6 107.3(2) . .
C9 C5 C3 123.9(2) . .
C6 C5 C3 128.6(2) . .
C9 C5 Fe1 69.14(13) . .
C6 C5 Fe1 69.42(13) . .
C3 C5 Fe1 123.74(18) . .
C14 C10 C11 108.0(2) . .
C14 C10 Fe1 69.55(15) . .
C11 C10 Fe1 69.59(14) . .
C8 C9 C5 108.2(2) . .
C8 C9 Fe1 70.19(14) . .
C5 C9 Fe1 69.72(14) . .
C11 C12 C13 108.1(2) . .
C11 C12 Fe1 70.15(14) . .
C13 C12 Fe1 69.62(14) . .
C7 C6 C5 107.6(2) . .
C7 C6 Fe1 70.08(14) . .
C5 C6 Fe1 69.37(14) . .
C14 C13 C12 107.9(2) . .
C14 C13 Fe1 69.86(14) . .
C12 C13 Fe1 69.57(14) . .
C15 C20 C19 116.4(2) . .
C15 C20 C24 122.6(2) . .
C19 C20 C24 121.0(2) . .
C16 C15 C20 124.2(2) . .
C16 C15 N5 117.4(2) . .
C20 C15 N5 118.3(2) . .
C10 C14 C13 108.2(2) . .
C10 C14 Fe1 70.09(15) . .
C13 C14 Fe1 69.45(15) . .
C8 C7 C6 108.5(2) . .
C8 C7 Fe1 69.53(15) . .
C6 C7 Fe1 69.32(15) . .
C20 C24 C26 111.7(2) . .
C20 C24 C25 111.0(2) . .
C26 C24 C25 111.4(2) . .
C18 C19 C20 121.4(2) . .
C18 C17 C16 120.7(2) . .
C9 C8 C7 108.3(2) . .
C9 C8 Fe1 69.27(14) . .
C7 C8 Fe1 70.00(15) . .
C15 C16 C17 116.8(2) . .
C15 C16 C21 122.5(2) . .
C17 C16 C21 120.7(2) . .
C19 C18 C17 120.5(2) . .
C22 C21 C16 112.4(2) . .
C22 C21 C23 110.8(2) . .
C16 C21 C23 109.8(2) . .

loop_
_geom_bond_atom_site_label_1
_geom_bond_atom_site_label_2
_geom_bond_distance
_geom_bond_site_symmetry_2
Au1 C1 1.982(2) .
Au1 Cl1 2.2844(6) .
Fe1 C9 2.037(2) .
Fe1 C12 2.040(2) .
Fe1 C13 2.040(3) .
Fe1 C5 2.045(2) .
Fe1 C6 2.045(2) .
Fe1 C14 2.046(3) .
Fe1 C8 2.049(3) .
Fe1 C11 2.051(2) .
Fe1 C10 2.053(3) .
Fe1 C7 2.055(3) .
N5 N3 1.338(3) .
N5 C1 1.360(3) .
N5 C15 1.453(3) .
N3 N1 1.327(3) .
N1 C3 1.362(3) .
N1 C33 1.470(3) .
C3 C1 1.397(3) .
C3 C5 1.455(3) .
C11 C12 1.418(4) .
C11 C10 1.426(4) .
C5 C9 1.434(3) .
C5 C6 1.440(3) .
C10 C14 1.414(4) .
C9 C8 1.416(3) .
C12 C13 1.423(3) .
C6 C7 1.423(3) .
C13 C14 1.421(4) .
C20 C15 1.393(3) .
C20 C19 1.393(3) .
C20 C24 1.515(4) .
C15 C16 1.392(3) .
C7 C8 1.420(4) .
C24 C26 1.525(4) .
C24 C25 1.530(3) .
C19 C18 1.375(4) .
C17 C18 1.387(4) .
C17 C16 1.395(3) .
C16 C21 1.528(3) .
C22 C21 1.524(4) .
C23 C21 1.535(3) .
